data_9000988
loop_
_publ_author_name
'Vencato, I.'
'Mascarenhas, Y. P.'
'Mattievich, E.'

_publ_section_title
;
 The crystal structure of FeFe2(PO3OH)4(H2O)4: a new synthetic
 compound of mineralogic interest
;
_journal_name_full 'American Mineralogist'
_journal_page_first 222
_journal_page_last 226
_journal_volume 71
_journal_year 1986
_chemical_formula_structural FeFe2(PO3OH)4(H2O)4
_chemical_formula_sum 'Fe3 H12 O20 P4'
_space_group_IT_number 14
_symmetry_space_group_name_Hall '-P 2yn'
_symmetry_space_group_name_H-M 'P 1 21/n 1'
_cell_angle_alpha 90
_cell_angle_beta 90.8
_cell_angle_gamma 90
_cell_formula_units_Z 2
_cell_length_a 5.152
_cell_length_b 16.629
_cell_length_c 8.749
_cell_volume 749.477
_database_code_amcsd 0001010
_exptl_crystal_density_diffrn 2.763
_cod_original_formula_sum 'Fe3 P4 O20 H12'
_cod_database_code 9000988
_amcsd_formula_title FeFe2(PO3OH)4(H2O)4

loop_
_space_group_symop_operation_xyz
x,y,z
1/2+x,1/2-y,1/2+z
1/2-x,1/2+y,1/2-z
-x,-y,-z

loop_
_atom_site_label
_atom_site_fract_x
_atom_site_fract_y
_atom_site_fract_z
_atom_site_U_iso_or_equiv
_atom_site_type_symbol
_atom_site_attached_hydrogens
Fe1 0.50000 0.50000 0.50000 0.01279 Fe 0
Fe2 0.25390 0.20290 0.36830 0.00950 Fe 0
P1 0.74540 0.30600 0.49380 0.00747 P 0
P2 0.76450 0.07940 0.30540 0.01026 P 0
O1 0.47680 0.29880 0.42100 0.01267 O 0
O2 0.76400 0.26480 0.64930 0.01646 O 0
O3 0.78720 0.40080 0.51560 0.01140 O 0
O4 0.95790 0.27720 0.38720 0.01267 O 0
O5 0.04100 0.10610 0.34170 0.01646 O 0
O6 0.56300 0.13810 0.35590 0.02026 O 0
O7 0.73370 0.05730 0.13620 0.01646 O 0
O8 0.70900 -0.00060 0.39860 0.03293 O 0
OW1 0.31000 0.44320 0.30590 0.02406 O 0
OW2 0.23700 0.17690 0.60100 0.02026 O 0
H1W1 0.36410 0.39330 0.35360 0.02406 H 0
H2W1 0.12710 0.43810 0.29230 0.02406 H 0
H1W2 0.06120 0.20010 0.64420 0.02026 H 0
H2W2 0.37620 0.19480 0.68520 0.02026 H 0
H1 0.87380 0.40890 0.61770 0.01140 H 0
H2 0.64150 0.00190 0.49650 0.03293 H 0

loop_
_cod_changelog_entry_id
_cod_changelog_entry_author
_cod_changelog_entry_date
_cod_changelog_entry_text
1
;cod-tools version 3.8.0
Id: cif_guess_AMCSD_atom_types 9574 2023-05-10 09:00:05Z saulius
;
2023-05-10T18:46:56+03:00
;Derived atom types and hydrogen counts
from atom names that follow the AMCSD naming convention
(Wat == water, O-H == hydroxyl).
;

loop_
_cod_related_entry_id
_cod_related_entry_database
_cod_related_entry_code
1 AMCSD 0001010
